data_4026297
loop_
_publ_author_name
'Marwan W. Ghosn'
'Christian Wolf'

_publ_section_title
;
 Synthesis, Conformational Stability, and Asymmetric Transformation of
 Atropisomeric 1,8-Bisphenolnaphthalenes
;
_journal_name_full 'Journal of Organic Chemistry'
_journal_page_first 3888
_journal_page_last 3897
_journal_paper_doi 10.1021/jo200309g
_journal_volume 76
_journal_year 2011
_chemical_absolute_configuration rm
_chemical_formula_sum 'C36 H42 N2 O4'
_chemical_formula_weight 566.71
_chemical_name_systematic
; 
 ? 
;
_space_group_IT_number 4
_symmetry_cell_setting monoclinic
_symmetry_space_group_name_Hall 'P 2yb'
_symmetry_space_group_name_H-M 'P 1 21 1'
_atom_sites_solution_hydrogens geom
_atom_sites_solution_primary direct
_atom_sites_solution_secondary difmap
_audit_creation_method SHELXL-97
_cell_angle_alpha 90.00
_cell_angle_beta 90.00
_cell_angle_gamma 90.00
_cell_formula_units_Z 4
_cell_length_a 10.847(4)
_cell_length_b 21.365(9)
_cell_length_c 13.644(6)
_cell_measurement_temperature 100(2)
_cell_volume 3162(2)
_computing_structure_refinement 'SHELXL-97 (Sheldrick, 1997)'
_computing_structure_solution 'SHELXS-97 (Sheldrick, 1990)'
_diffrn_ambient_temperature 100(2)
_diffrn_measured_fraction_theta_full 0.998
_diffrn_measured_fraction_theta_max 0.998
_diffrn_radiation_monochromator graphite
_diffrn_radiation_source 'fine-focus sealed tube'
_diffrn_radiation_type MoK\a
_diffrn_radiation_wavelength 0.71073
_diffrn_reflns_av_R_equivalents 0.0279
_diffrn_reflns_av_sigmaI/netI 0.0407
_diffrn_reflns_limit_h_max 12
_diffrn_reflns_limit_h_min -12
_diffrn_reflns_limit_k_max 25
_diffrn_reflns_limit_k_min -25
_diffrn_reflns_limit_l_max 16
_diffrn_reflns_limit_l_min -16
_diffrn_reflns_number 23350
_diffrn_reflns_theta_full 25.00
_diffrn_reflns_theta_max 25.00
_diffrn_reflns_theta_min 1.49
_exptl_absorpt_coefficient_mu 0.077
_exptl_absorpt_correction_T_max 0.9962
_exptl_absorpt_correction_T_min 0.9923
_exptl_absorpt_correction_type multi-scan
_exptl_crystal_density_diffrn 1.190
_exptl_crystal_F_000 1216
_exptl_crystal_size_max 0.10
_exptl_crystal_size_mid 0.10
_exptl_crystal_size_min 0.05
_refine_diff_density_max 0.335
_refine_diff_density_min -0.339
_refine_diff_density_rms 0.070
_refine_ls_abs_structure_details 'Flack H D (1983), Acta Cryst. A39, 876-881'
_refine_ls_abs_structure_Flack -1.0(16)
_refine_ls_extinction_coef 0.0026(3)
_refine_ls_extinction_expression Fc^*^=kFc[1+0.001xFc^2^\l^3^/sin(2\q)]^-1/4^
_refine_ls_extinction_method SHELXL
_refine_ls_goodness_of_fit_ref 1.138
_refine_ls_hydrogen_treatment constr
_refine_ls_matrix_type full
_refine_ls_number_parameters 770
_refine_ls_number_reflns 10982
_refine_ls_number_restraints 1
_refine_ls_restrained_S_all 1.138
_refine_ls_R_factor_all 0.0792
_refine_ls_R_factor_gt 0.0756
_refine_ls_shift/su_max 0.000
_refine_ls_shift/su_mean 0.000
_refine_ls_structure_factor_coef Fsqd
_refine_ls_weighting_details 'calc w=1/[\s^2^(Fo^2^)+(0.0124P)^2^+9.1701P] where P=(Fo^2^+2Fc^2^)/3'
_refine_ls_weighting_scheme calc
_refine_ls_wR_factor_gt 0.1649
_refine_ls_wR_factor_ref 0.1665
_reflns_number_gt 10320
_reflns_number_total 10982
_reflns_threshold_expression >2sigma(I)
_cod_data_source_file jo200309g_si_003.cif
_cod_data_source_block c:\docume~1\bruker~1\desktop\ghosn\work-1~2\mpa
_cod_database_code 4026297

loop_
_symmetry_equiv_pos_as_xyz
'x, y, z'
'-x, y+1/2, -z'

loop_
_atom_site_label
_atom_site_type_symbol
_atom_site_fract_x
_atom_site_fract_y
_atom_site_fract_z
_atom_site_U_iso_or_equiv
_atom_site_adp_type
_atom_site_occupancy
_atom_site_symmetry_multiplicity
_atom_site_calc_flag
_atom_site_refinement_flags
O1 O 0.9129(3) 0.10712(15) 0.0472(3) 0.0249(7) Uani 1 1 d .
H1 H 0.9077 0.1108 0.1084 0.030 Uiso 1 1 calc R
O2 O 1.1686(3) -0.00924(15) 0.1543(2) 0.0248(7) Uani 1 1 d .
H2 H 1.2094 0.0157 0.1195 0.030 Uiso 1 1 calc R
N7 N 1.2423(4) 0.04585(18) -0.0064(3) 0.0222(9) Uani 1 1 d .
C9 C 1.1111(4) -0.0518(2) 0.0957(3) 0.0199(10) Uani 1 1 d .
C10 C 1.1851(4) 0.0042(2) -0.0544(3) 0.0227(10) Uani 1 1 d .
H10 H 1.1839 0.0065 -0.1239 0.027 Uiso 1 1 calc R
N11 N 0.8599(4) 0.07667(18) 0.2247(3) 0.0226(9) Uani 1 1 d .
C14 C 0.9098(5) -0.1805(2) -0.0878(3) 0.0227(10) Uani 1 1 d .
O15 O 1.1016(3) 0.15524(16) -0.0776(3) 0.0295(8) Uani 1 1 d .
H15 H 1.0637 0.1247 -0.0531 0.035 Uiso 1 1 calc R
C16 C 1.1210(4) -0.0473(2) -0.0061(3) 0.0188(9) Uani 1 1 d .
C18 C 0.9721(4) -0.1406(2) 0.0803(3) 0.0200(10) Uani 1 1 d .
C19 C 1.0386(4) -0.0975(2) 0.1379(3) 0.0207(10) Uani 1 1 d .
H19 H 1.0334 -0.1000 0.2073 0.025 Uiso 1 1 calc R
O21 O 1.0461(4) 0.01553(17) 0.3376(2) 0.0357(9) Uani 1 1 d .
H21 H 1.0412 0.0101 0.2767 0.043 Uiso 1 1 calc R
C25 C 0.8586(4) 0.0527(2) 0.0190(3) 0.0193(10) Uani 1 1 d .
C26 C 1.2966(4) 0.0983(2) -0.0613(3) 0.0181(9) Uani 1 1 d .
H26 H 1.2885 0.0892 -0.1329 0.022 Uiso 1 1 calc R
C27 C 0.8046(4) 0.0129(2) 0.0868(4) 0.0254(11) Uani 1 1 d .
C28 C 1.0561(4) -0.0914(2) -0.0628(3) 0.0219(10) Uani 1 1 d .
H28 H 1.0650 -0.0899 -0.1320 0.026 Uiso 1 1 calc R
C30 C 0.8571(4) 0.0372(2) -0.0792(4) 0.0259(11) Uani 1 1 d .
H30 H 0.8912 0.0653 -0.1259 0.031 Uiso 1 1 calc R
C32 C 1.2240(5) 0.1575(2) -0.0388(4) 0.0258(11) Uani 1 1 d .
H32A H 1.2198 0.1633 0.0331 0.031 Uiso 1 1 calc R
H32B H 1.2677 0.1940 -0.0669 0.031 Uiso 1 1 calc R
C36 C 0.7814(5) -0.1757(2) -0.1064(3) 0.0217(10) Uani 1 1 d .
C37 C 0.9807(4) -0.1365(2) -0.0237(3) 0.0212(10) Uani 1 1 d .
C40 C 0.8686(5) 0.0853(2) 0.3324(3) 0.0285(12) Uani 1 1 d .
H40 H 0.8174 0.0524 0.3649 0.034 Uiso 1 1 calc R
C45 C 0.8086(4) 0.0265(2) 0.1927(4) 0.0241(11) Uani 1 1 d .
H45 H 0.7728 -0.0021 0.2378 0.029 Uiso 1 1 calc R
C46 C 0.7041(5) -0.1238(2) -0.0743(4) 0.0258(11) Uani 1 1 d .
C48 C 1.4362(4) 0.1064(3) -0.0371(4) 0.0280(11) Uani 1 1 d .
H48 H 1.4624 0.1483 -0.0626 0.034 Uiso 1 1 calc R
C50 C 0.7228(5) -0.2251(2) -0.1592(3) 0.0252(11) Uani 1 1 d .
C51 C 0.8884(4) -0.1873(2) 0.1296(4) 0.0250(11) Uani 1 1 d .
H51A H 0.8994 -0.1849 0.2008 0.038 Uiso 1 1 calc R
H51B H 0.9089 -0.2296 0.1070 0.038 Uiso 1 1 calc R
H51C H 0.8025 -0.1779 0.1131 0.038 Uiso 1 1 calc R
C52 C 0.5218(6) -0.1798(3) -0.1309(5) 0.0434(16) Uani 1 1 d .
H52 H 0.4345 -0.1825 -0.1342 0.052 Uiso 1 1 calc R
C54 C 0.8175(5) 0.1497(3) 0.3613(4) 0.0356(13) Uani 1 1 d .
H54 H 0.8748 0.1826 0.3361 0.043 Uiso 1 1 calc R
C60 C 0.7525(4) -0.0436(2) 0.0570(4) 0.0237(10) Uani 1 1 d .
H60 H 0.7135 -0.0701 0.1035 0.028 Uiso 1 1 calc R
C63 C 0.7578(4) -0.0612(2) -0.0422(4) 0.0249(11) Uani 1 1 d .
C64 C 0.5787(5) -0.1278(3) -0.0844(4) 0.0380(13) Uani 1 1 d .
H64 H 0.5285 -0.0950 -0.0598 0.046 Uiso 1 1 calc R
C67 C 0.8055(5) -0.0198(2) -0.1109(4) 0.0276(11) Uani 1 1 d .
C68 C 0.8079(7) -0.0356(3) -0.2181(4) 0.0497(18) Uani 1 1 d .
H68A H 0.8721 -0.0668 -0.2306 0.075 Uiso 1 1 calc R
H68B H 0.8254 0.0023 -0.2561 0.075 Uiso 1 1 calc R
H68C H 0.7276 -0.0525 -0.2377 0.075 Uiso 1 1 calc R
C69 C 0.9745(5) -0.2296(2) -0.1271(4) 0.0302(12) Uani 1 1 d .
H69 H 1.0604 -0.2327 -0.1144 0.036 Uiso 1 1 calc R
C71 C 0.7945(5) -0.2746(2) -0.1999(4) 0.0299(12) Uani 1 1 d .
H71 H 0.7557 -0.3067 -0.2369 0.036 Uiso 1 1 calc R
C73 C 1.0013(5) 0.0756(3) 0.3617(4) 0.0350(13) Uani 1 1 d .
H73A H 1.0529 0.1075 0.3288 0.042 Uiso 1 1 calc R
H73B H 1.0091 0.0819 0.4333 0.042 Uiso 1 1 calc R
C76 C 0.5926(5) -0.2259(2) -0.1705(4) 0.0304(12) Uani 1 1 d .
H76 H 0.5546 -0.2589 -0.2061 0.036 Uiso 1 1 calc R
C77 C 1.4643(5) 0.1049(3) 0.0703(4) 0.0357(13) Uani 1 1 d .
H77A H 1.4490 0.0628 0.0959 0.054 Uiso 1 1 calc R
H77B H 1.4114 0.1350 0.1046 0.054 Uiso 1 1 calc R
H77C H 1.5510 0.1160 0.0809 0.054 Uiso 1 1 calc R
C79 C 0.9178(5) -0.2757(3) -0.1857(4) 0.0349(13) Uani 1 1 d .
H79 H 0.9663 -0.3075 -0.2152 0.042 Uiso 1 1 calc R
C81 C 1.5105(5) 0.0571(3) -0.0909(5) 0.0516(18) Uani 1 1 d .
H81A H 1.5979 0.0613 -0.0737 0.077 Uiso 1 1 calc R
H81B H 1.5004 0.0626 -0.1617 0.077 Uiso 1 1 calc R
H81C H 1.4814 0.0154 -0.0720 0.077 Uiso 1 1 calc R
C82 C 0.8124(7) 0.1546(3) 0.4758(5) 0.060(2) Uani 1 1 d .
H82A H 0.7630 0.1911 0.4946 0.091 Uiso 1 1 calc R
H82B H 0.8961 0.1591 0.5017 0.091 Uiso 1 1 calc R
H82C H 0.7747 0.1166 0.5028 0.091 Uiso 1 1 calc R
C83 C 0.6915(5) 0.1613(3) 0.3194(6) 0.057(2) Uani 1 1 d .
H83A H 0.6974 0.1651 0.2479 0.085 Uiso 1 1 calc R
H83B H 0.6580 0.2002 0.3467 0.085 Uiso 1 1 calc R
H83C H 0.6370 0.1264 0.3362 0.085 Uiso 1 1 calc R
O3 O 0.5874(3) 0.28137(15) 0.5335(2) 0.0251(7) Uani 1 1 d .
H3 H 0.5969 0.2765 0.5941 0.030 Uiso 1 1 calc R
O4 O 0.3379(3) 0.39725(15) 0.6563(2) 0.0242(7) Uani 1 1 d .
H4 H 0.2988 0.3718 0.6211 0.029 Uiso 1 1 calc R
N5 N 0.2581(4) 0.34481(17) 0.4943(3) 0.0199(8) Uani 1 1 d .
C6 C 0.3799(4) 0.4396(2) 0.4968(3) 0.0182(9) Uani 1 1 d .
C8 C 0.3929(4) 0.4413(2) 0.5983(3) 0.0170(9) Uani 1 1 d .
N12 N 0.6481(4) 0.31106(19) 0.7125(3) 0.0267(9) Uani 1 1 d .
O13 O 0.3933(3) 0.23594(16) 0.4142(2) 0.0272(8) Uani 1 1 d .
H13 H 0.4330 0.2660 0.4384 0.033 Uiso 1 1 calc R
C17 C 0.5834(4) 0.5749(2) 0.4161(3) 0.0218(10) Uani 1 1 d .
C20 C 0.2724(4) 0.2338(2) 0.4567(4) 0.0248(10) Uani 1 1 d .
H20A H 0.2797 0.2272 0.5283 0.030 Uiso 1 1 calc R
H20B H 0.2263 0.1980 0.4289 0.030 Uiso 1 1 calc R
C22 C 0.2012(4) 0.2941(2) 0.4375(3) 0.0206(10) Uani 1 1 d .
H22 H 0.2083 0.3045 0.3662 0.025 Uiso 1 1 calc R
C23 C 0.7118(4) 0.5684(2) 0.3887(3) 0.0214(10) Uani 1 1 d .
C24 C 0.3132(4) 0.3891(2) 0.4483(3) 0.0197(10) Uani 1 1 d .
H24 H 0.3105 0.3889 0.3787 0.024 Uiso 1 1 calc R
C29 C 0.4403(4) 0.4845(2) 0.4410(4) 0.0229(10) Uani 1 1 d .
H29 H 0.4287 0.4842 0.3720 0.028 Uiso 1 1 calc R
C31 C 0.4658(4) 0.4876(2) 0.6411(3) 0.0213(10) Uani 1 1 d .
H31 H 0.4719 0.4895 0.7105 0.026 Uiso 1 1 calc R
C33 C 0.6953(4) 0.3766(2) 0.5746(4) 0.0221(10) Uani 1 1 d .
C34 C 0.6163(4) 0.5770(2) 0.6323(3) 0.0232(10) Uani 1 1 d .
H34A H 0.6069 0.5746 0.7036 0.035 Uiso 1 1 calc R
H34B H 0.5966 0.6195 0.6100 0.035 Uiso 1 1 calc R
H34C H 0.7015 0.5669 0.6144 0.035 Uiso 1 1 calc R
C35 C 0.0633(4) 0.2879(2) 0.4635(3) 0.0227(10) Uani 1 1 d .
H35 H 0.0330 0.2478 0.4343 0.027 Uiso 1 1 calc R
C38 C 0.5163(4) 0.5294(2) 0.4811(3) 0.0204(10) Uani 1 1 d .
C39 C 0.5299(4) 0.5310(2) 0.5843(3) 0.0200(10) Uani 1 1 d .
C41 C 0.6396(4) 0.3368(2) 0.5053(4) 0.0229(10) Uani 1 1 d .
C42 C 0.7672(4) 0.6194(2) 0.3355(3) 0.0233(11) Uani 1 1 d .
C43 C 0.6346(4) 0.3542(2) 0.4068(4) 0.0234(10) Uani 1 1 d .
H43 H 0.5994 0.3265 0.3602 0.028 Uiso 1 1 calc R
O44 O 0.4671(4) 0.37253(18) 0.8345(3) 0.0400(10) Uani 1 1 d .
H44 H 0.4692 0.3798 0.7740 0.048 Uiso 1 1 calc R
C47 C 0.6961(4) 0.3617(2) 0.6784(4) 0.0261(11) Uani 1 1 d .
H47 H 0.7333 0.3903 0.7227 0.031 Uiso 1 1 calc R
C49 C 0.7354(4) 0.4531(2) 0.4430(3) 0.0224(10) Uani 1 1 d .
C53 C 0.6934(5) 0.6709(2) 0.3035(3) 0.0269(11) Uani 1 1 d .
H53 H 0.7301 0.7038 0.2670 0.032 Uiso 1 1 calc R
C55 C 0.6807(5) 0.4118(2) 0.3759(4) 0.0262(11) Uani 1 1 d .
C56 C 0.6460(5) 0.3011(2) 0.8178(4) 0.0285(11) Uani 1 1 d .
H56 H 0.6992 0.3336 0.8495 0.034 Uiso 1 1 calc R
C57 C 0.8962(5) 0.6185(2) 0.3154(4) 0.0300(12) Uani 1 1 d .
H57 H 0.9327 0.6521 0.2804 0.036 Uiso 1 1 calc R
C58 C 0.6701(6) 0.4296(3) 0.2691(4) 0.0382(14) Uani 1 1 d .
H58A H 0.7451 0.4169 0.2344 0.057 Uiso 1 1 calc R
H58B H 0.6595 0.4750 0.2635 0.057 Uiso 1 1 calc R
H58C H 0.5987 0.4084 0.2401 0.057 Uiso 1 1 calc R
C59 C 0.5178(5) 0.6256(2) 0.3850(4) 0.0298(11) Uani 1 1 d .
H59 H 0.4338 0.6296 0.4038 0.036 Uiso 1 1 calc R
C61 C 0.9114(5) 0.5168(3) 0.3888(4) 0.0372(13) Uani 1 1 d .
H61 H 0.9611 0.4814 0.4037 0.045 Uiso 1 1 calc R
C62 C 0.9671(5) 0.5700(3) 0.3460(5) 0.0421(15) Uani 1 1 d .
H62 H 1.0542 0.5718 0.3386 0.051 Uiso 1 1 calc R
C65 C 0.7455(4) 0.4343(2) 0.5409(4) 0.0244(11) Uani 1 1 d .
H65 H 0.7869 0.4608 0.5861 0.029 Uiso 1 1 calc R
C66 C 0.7868(5) 0.5147(2) 0.4097(4) 0.0262(11) Uani 1 1 d .
C70 C 0.5116(5) 0.3110(3) 0.8527(4) 0.0335(12) Uani 1 1 d .
H70A H 0.4576 0.2805 0.8188 0.040 Uiso 1 1 calc R
H70B H 0.5069 0.3024 0.9239 0.040 Uiso 1 1 calc R
C72 C 0.6952(5) 0.2367(3) 0.8456(4) 0.0379(14) Uani 1 1 d .
H72 H 0.6320 0.2049 0.8265 0.045 Uiso 1 1 calc R
C74 C 0.5721(5) 0.6730(2) 0.3247(4) 0.0292(11) Uani 1 1 d .
H74 H 0.5227 0.7060 0.2996 0.035 Uiso 1 1 calc R
C75 C 0.8159(6) 0.2217(3) 0.7891(6) 0.0572(19) Uani 1 1 d .
H75A H 0.8777 0.2539 0.8033 0.086 Uiso 1 1 calc R
H75B H 0.7990 0.2209 0.7186 0.086 Uiso 1 1 calc R
H75C H 0.8473 0.1808 0.8099 0.086 Uiso 1 1 calc R
C78 C 0.0375(5) 0.2852(3) 0.5736(4) 0.0314(12) Uani 1 1 d .
H78A H 0.0646 0.3243 0.6044 0.047 Uiso 1 1 calc R
H78B H 0.0826 0.2500 0.6026 0.047 Uiso 1 1 calc R
H78C H -0.0511 0.2796 0.5846 0.047 Uiso 1 1 calc R
C80 C -0.0102(5) 0.3415(3) 0.4160(5) 0.0483(16) Uani 1 1 d .
H80A H -0.0971 0.3382 0.4348 0.072 Uiso 1 1 calc R
H80B H -0.0029 0.3388 0.3445 0.072 Uiso 1 1 calc R
H80C H 0.0227 0.3818 0.4384 0.072 Uiso 1 1 calc R
C85 C 0.7166(8) 0.2313(3) 0.9555(5) 0.066(2) Uani 1 1 d .
H85A H 0.7815 0.2605 0.9754 0.099 Uiso 1 1 calc R
H85B H 0.7418 0.1884 0.9715 0.099 Uiso 1 1 calc R
H85C H 0.6401 0.2413 0.9904 0.099 Uiso 1 1 calc R

loop_
_atom_site_aniso_label
_atom_site_aniso_U_11
_atom_site_aniso_U_22
_atom_site_aniso_U_33
_atom_site_aniso_U_23
_atom_site_aniso_U_13
_atom_site_aniso_U_12
O1 0.0231(18) 0.0208(17) 0.0308(19) -0.0035(14) 0.0004(14) -0.0038(14)
O2 0.0266(18) 0.0237(18) 0.0241(17) -0.0017(14) -0.0044(14) -0.0096(14)
N7 0.020(2) 0.020(2) 0.027(2) -0.0017(17) -0.0051(17) 0.0006(16)
C9 0.015(2) 0.018(2) 0.027(3) -0.0011(19) -0.0036(19) -0.0001(18)
C10 0.018(2) 0.028(3) 0.021(2) -0.003(2) -0.0041(19) 0.000(2)
N11 0.025(2) 0.021(2) 0.023(2) 0.0015(17) 0.0067(16) 0.0017(17)
C14 0.036(3) 0.021(2) 0.012(2) -0.0016(19) 0.0040(19) -0.013(2)
O15 0.0233(18) 0.0293(19) 0.036(2) 0.0040(15) -0.0019(15) 0.0040(15)
C16 0.016(2) 0.019(2) 0.021(2) -0.0052(18) -0.0005(18) 0.0001(18)
C18 0.020(2) 0.023(2) 0.017(2) 0.0009(18) -0.0043(18) 0.0043(19)
C19 0.025(2) 0.020(2) 0.017(2) -0.0020(18) -0.0031(18) 0.0032(19)
O21 0.056(3) 0.035(2) 0.0159(17) -0.0033(15) 0.0012(16) 0.0101(18)
C25 0.021(2) 0.011(2) 0.026(2) -0.0026(18) -0.0081(19) 0.0020(18)
C26 0.019(2) 0.021(2) 0.014(2) 0.0034(18) 0.0034(17) -0.0021(18)
C27 0.016(2) 0.020(2) 0.040(3) 0.002(2) 0.005(2) 0.0031(19)
C28 0.021(2) 0.028(3) 0.017(2) -0.0028(19) -0.0043(18) 0.003(2)
C30 0.024(3) 0.024(3) 0.029(3) 0.004(2) -0.011(2) -0.005(2)
C32 0.029(3) 0.024(3) 0.024(3) 0.003(2) -0.002(2) -0.006(2)
C36 0.035(3) 0.021(2) 0.009(2) 0.0062(17) -0.0044(19) -0.009(2)
C37 0.020(2) 0.022(2) 0.021(2) -0.0045(19) -0.0015(19) -0.0017(19)
C40 0.035(3) 0.030(3) 0.021(2) -0.001(2) 0.020(2) -0.007(2)
C45 0.020(2) 0.019(2) 0.033(3) 0.000(2) 0.013(2) -0.0003(19)
C46 0.036(3) 0.018(2) 0.024(3) 0.007(2) -0.009(2) -0.009(2)
C48 0.020(2) 0.032(3) 0.032(3) -0.002(2) 0.003(2) 0.000(2)
C50 0.041(3) 0.016(2) 0.019(2) 0.0054(19) -0.004(2) -0.008(2)
C51 0.023(2) 0.023(3) 0.029(3) 0.002(2) -0.004(2) -0.004(2)
C52 0.038(3) 0.030(3) 0.063(4) 0.011(3) -0.033(3) -0.008(3)
C54 0.031(3) 0.028(3) 0.047(3) -0.010(2) 0.015(2) -0.006(2)
C60 0.016(2) 0.028(3) 0.027(3) 0.001(2) 0.0020(19) 0.0013(19)
C63 0.016(2) 0.017(2) 0.042(3) 0.004(2) -0.016(2) 0.0008(19)
C64 0.035(3) 0.026(3) 0.053(4) 0.001(3) -0.015(3) -0.002(2)
C67 0.035(3) 0.022(3) 0.026(3) -0.002(2) -0.012(2) 0.000(2)
C68 0.088(5) 0.031(3) 0.031(3) 0.007(2) -0.023(3) -0.025(3)
C69 0.028(3) 0.034(3) 0.028(3) -0.012(2) 0.015(2) -0.009(2)
C71 0.049(3) 0.022(3) 0.019(2) 0.002(2) 0.004(2) -0.014(2)
C73 0.044(3) 0.033(3) 0.028(3) 0.001(2) 0.006(2) -0.012(3)
C76 0.040(3) 0.018(3) 0.032(3) 0.011(2) -0.019(2) -0.012(2)
C77 0.031(3) 0.043(3) 0.033(3) -0.005(3) -0.003(2) 0.005(2)
C79 0.045(3) 0.031(3) 0.029(3) -0.010(2) 0.017(2) -0.011(3)
C81 0.023(3) 0.069(5) 0.063(4) -0.025(4) -0.001(3) 0.006(3)
C82 0.086(5) 0.046(4) 0.049(4) -0.019(3) 0.038(4) -0.012(4)
C83 0.037(3) 0.038(4) 0.095(6) -0.030(4) 0.013(3) -0.002(3)
O3 0.0262(18) 0.0193(17) 0.0299(18) 0.0024(14) -0.0029(14) -0.0050(14)
O4 0.0315(19) 0.0217(17) 0.0192(16) 0.0006(14) 0.0054(14) -0.0095(14)
N5 0.023(2) 0.016(2) 0.021(2) -0.0012(16) -0.0040(16) 0.0019(16)
C6 0.017(2) 0.019(2) 0.018(2) 0.0036(18) -0.0008(18) 0.0010(18)
C8 0.014(2) 0.015(2) 0.022(2) 0.0022(18) 0.0058(18) 0.0052(18)
N12 0.023(2) 0.022(2) 0.035(2) 0.0096(18) -0.0065(18) -0.0013(17)
O13 0.0240(18) 0.0250(18) 0.033(2) -0.0074(15) -0.0001(15) -0.0024(14)
C17 0.025(2) 0.028(3) 0.012(2) -0.0035(19) -0.0055(18) -0.005(2)
C20 0.028(3) 0.020(2) 0.026(3) 0.003(2) 0.005(2) -0.001(2)
C22 0.019(2) 0.021(2) 0.022(2) -0.0004(18) -0.0002(18) -0.0002(19)
C23 0.023(2) 0.020(2) 0.021(2) -0.0009(19) 0.0017(19) -0.0056(19)
C24 0.021(2) 0.020(2) 0.018(2) 0.0019(18) 0.0005(18) 0.0003(19)
C29 0.014(2) 0.030(3) 0.024(2) 0.003(2) -0.0012(18) 0.0025(19)
C31 0.025(2) 0.023(2) 0.016(2) -0.0027(19) 0.0052(19) 0.0001(19)
C33 0.018(2) 0.017(2) 0.032(3) 0.002(2) 0.002(2) 0.0017(18)
C34 0.030(3) 0.023(2) 0.017(2) -0.0040(19) 0.0042(19) -0.005(2)
C35 0.019(2) 0.026(3) 0.023(2) 0.000(2) -0.0007(19) -0.003(2)
C38 0.017(2) 0.021(2) 0.023(2) -0.0013(19) 0.0031(19) 0.0053(19)
C39 0.021(2) 0.016(2) 0.023(2) -0.0033(19) 0.0023(19) 0.0034(19)
C41 0.014(2) 0.021(2) 0.034(3) 0.000(2) 0.0006(19) 0.0014(19)
C42 0.027(3) 0.028(3) 0.014(2) -0.0077(19) 0.0081(19) -0.005(2)
C43 0.025(3) 0.019(2) 0.026(3) -0.0033(19) 0.010(2) -0.004(2)
O44 0.058(3) 0.036(2) 0.026(2) 0.0007(16) -0.0011(18) 0.0124(19)
C47 0.018(2) 0.018(2) 0.043(3) -0.005(2) -0.012(2) 0.0035(19)
C49 0.024(2) 0.019(2) 0.024(2) -0.0022(19) 0.011(2) 0.0003(19)
C53 0.039(3) 0.025(3) 0.017(2) 0.004(2) -0.005(2) -0.007(2)
C55 0.030(3) 0.019(2) 0.030(3) -0.004(2) 0.007(2) -0.002(2)
C56 0.031(3) 0.025(3) 0.029(3) 0.004(2) -0.007(2) -0.006(2)
C57 0.035(3) 0.021(3) 0.035(3) 0.004(2) 0.011(2) -0.009(2)
C58 0.061(4) 0.032(3) 0.022(3) 0.001(2) 0.009(3) -0.016(3)
C59 0.026(3) 0.027(3) 0.036(3) 0.006(2) -0.008(2) -0.001(2)
C61 0.028(3) 0.025(3) 0.059(4) 0.010(3) 0.012(3) 0.001(2)
C62 0.030(3) 0.030(3) 0.066(4) -0.002(3) 0.025(3) -0.009(2)
C65 0.021(2) 0.017(2) 0.035(3) -0.003(2) 0.004(2) 0.0009(19)
C66 0.029(3) 0.024(3) 0.025(3) -0.008(2) 0.006(2) -0.004(2)
C70 0.045(3) 0.031(3) 0.025(3) 0.005(2) -0.003(2) -0.003(2)
C72 0.039(3) 0.028(3) 0.046(3) 0.010(3) -0.017(3) -0.007(2)
C74 0.035(3) 0.024(3) 0.029(3) 0.010(2) -0.008(2) 0.000(2)
C75 0.036(3) 0.048(4) 0.087(5) 0.025(4) -0.009(3) 0.009(3)
C78 0.029(3) 0.031(3) 0.034(3) 0.006(2) 0.012(2) -0.002(2)
C80 0.023(3) 0.061(4) 0.061(4) 0.021(3) 0.005(3) 0.013(3)
C85 0.085(5) 0.047(4) 0.066(5) 0.022(4) -0.045(4) 0.002(4)

loop_
_atom_type_symbol
_atom_type_description
_atom_type_scat_dispersion_real
_atom_type_scat_dispersion_imag
_atom_type_scat_source
C C 0.0033 0.0016 'International Tables Vol C Tables 4.2.6.8 and 6.1.1.4'
H H 0.0000 0.0000 'International Tables Vol C Tables 4.2.6.8 and 6.1.1.4'
N N 0.0061 0.0033 'International Tables Vol C Tables 4.2.6.8 and 6.1.1.4'
O O 0.0106 0.0060 'International Tables Vol C Tables 4.2.6.8 and 6.1.1.4'

loop_
_geom_angle_atom_site_label_1
_geom_angle_atom_site_label_2
_geom_angle_atom_site_label_3
_geom_angle
C25 O1 H1 109.5
C9 O2 H2 109.5
C10 N7 C26 117.9(4)
O2 C9 C19 119.3(4)
O2 C9 C16 120.1(4)
C19 C9 C16 120.6(4)
N7 C10 C16 121.9(4)
N7 C10 H10 119.1
C16 C10 H10 119.1
C45 N11 C40 117.9(4)
C69 C14 C36 119.2(4)
C69 C14 C37 116.5(4)
C36 C14 C37 124.3(4)
C32 O15 H15 109.5
C9 C16 C28 117.4(4)
C9 C16 C10 122.7(4)
C28 C16 C10 119.6(4)
C19 C18 C37 118.8(4)
C19 C18 C51 119.5(4)
C37 C18 C51 121.6(4)
C9 C19 C18 121.4(4)
C9 C19 H19 119.3
C18 C19 H19 119.3
C73 O21 H21 109.5
O1 C25 C30 119.0(4)
O1 C25 C27 121.2(4)
C30 C25 C27 119.8(4)
N7 C26 C32 108.9(4)
N7 C26 C48 111.4(4)
C32 C26 C48 111.6(4)
N7 C26 H26 108.3
C32 C26 H26 108.3
C48 C26 H26 108.3
C25 C27 C60 120.5(5)
C25 C27 C45 121.4(4)
C60 C27 C45 118.0(4)
C37 C28 C16 123.7(4)
C37 C28 H28 118.2
C16 C28 H28 118.2
C25 C30 C67 120.6(5)
C25 C30 H30 119.7
C67 C30 H30 119.7
O15 C32 C26 112.2(4)
O15 C32 H32A 109.2
C26 C32 H32A 109.2
O15 C32 H32B 109.2
C26 C32 H32B 109.2
H32A C32 H32B 107.9
C14 C36 C50 118.3(4)
C14 C36 C46 124.5(4)
C50 C36 C46 117.2(4)
C28 C37 C18 118.0(4)
C28 C37 C14 121.3(4)
C18 C37 C14 120.6(4)
N11 C40 C73 107.8(4)
N11 C40 C54 110.1(4)
C73 C40 C54 113.6(5)
N11 C40 H40 108.4
C73 C40 H40 108.4
C54 C40 H40 108.4
N11 C45 C27 120.7(4)
N11 C45 H45 119.7
C27 C45 H45 119.7
C64 C46 C36 119.6(5)
C64 C46 C63 117.6(5)
C36 C46 C63 122.4(4)
C77 C48 C81 110.5(5)
C77 C48 C26 113.7(4)
C81 C48 C26 109.6(4)
C77 C48 H48 107.6
C81 C48 H48 107.6
C26 C48 H48 107.6
C76 C50 C36 120.5(5)
C76 C50 C71 119.4(4)
C36 C50 C71 120.1(5)
C18 C51 H51A 109.5
C18 C51 H51B 109.5
H51A C51 H51B 109.5
C18 C51 H51C 109.5
H51A C51 H51C 109.5
H51B C51 H51C 109.5
C76 C52 C64 119.9(5)
C76 C52 H52 120.1
C64 C52 H52 120.1
C83 C54 C40 112.3(5)
C83 C54 C82 109.6(5)
C40 C54 C82 109.3(5)
C83 C54 H54 108.5
C40 C54 H54 108.5
C82 C54 H54 108.5
C27 C60 C63 119.7(5)
C27 C60 H60 120.1
C63 C60 H60 120.1
C67 C63 C60 119.7(4)
C67 C63 C46 120.5(4)
C60 C63 C46 119.7(4)
C46 C64 C52 121.7(6)
C46 C64 H64 119.2
C52 C64 H64 119.2
C63 C67 C30 119.4(5)
C63 C67 C68 121.5(5)
C30 C67 C68 119.0(5)
C67 C68 H68A 109.5
C67 C68 H68B 109.5
H68A C68 H68B 109.5
C67 C68 H68C 109.5
H68A C68 H68C 109.5
H68B C68 H68C 109.5
C14 C69 C79 122.1(5)
C14 C69 H69 118.9
C79 C69 H69 118.9
C79 C71 C50 119.7(5)
C79 C71 H71 120.1
C50 C71 H71 120.1
O21 C73 C40 113.1(4)
O21 C73 H73A 109.0
C40 C73 H73A 109.0
O21 C73 H73B 109.0
C40 C73 H73B 109.0
H73A C73 H73B 107.8
C52 C76 C50 120.6(5)
C52 C76 H76 119.7
C50 C76 H76 119.7
C48 C77 H77A 109.5
C48 C77 H77B 109.5
H77A C77 H77B 109.5
C48 C77 H77C 109.5
H77A C77 H77C 109.5
H77B C77 H77C 109.5
C71 C79 C69 120.1(5)
C71 C79 H79 119.9
C69 C79 H79 119.9
C48 C81 H81A 109.5
C48 C81 H81B 109.5
H81A C81 H81B 109.5
C48 C81 H81C 109.5
H81A C81 H81C 109.5
H81B C81 H81C 109.5
C54 C82 H82A 109.5
C54 C82 H82B 109.5
H82A C82 H82B 109.5
C54 C82 H82C 109.5
H82A C82 H82C 109.5
H82B C82 H82C 109.5
C54 C83 H83A 109.5
C54 C83 H83B 109.5
H83A C83 H83B 109.5
C54 C83 H83C 109.5
H83A C83 H83C 109.5
H83B C83 H83C 109.5
C41 O3 H3 109.5
C8 O4 H4 109.5
C24 N5 C22 118.8(4)
C29 C6 C8 118.6(4)
C29 C6 C24 119.8(4)
C8 C6 C24 121.4(4)
O4 C8 C6 120.9(4)
O4 C8 C31 119.5(4)
C6 C8 C31 119.5(4)
C47 N12 C56 119.1(4)
C20 O13 H13 109.5
C59 C17 C23 119.9(4)
C59 C17 C38 116.4(4)
C23 C17 C38 123.7(4)
O13 C20 C22 111.5(4)
O13 C20 H20A 109.3
C22 C20 H20A 109.3
O13 C20 H20B 109.3
C22 C20 H20B 109.3
H20A C20 H20B 108.0
N5 C22 C20 108.6(4)
N5 C22 C35 110.4(4)
C20 C22 C35 112.3(4)
N5 C22 H22 108.5
C20 C22 H22 108.5
C35 C22 H22 108.5
C66 C23 C42 117.9(4)
C66 C23 C17 124.8(4)
C42 C23 C17 117.3(4)
N5 C24 C6 123.7(4)
N5 C24 H24 118.2
C6 C24 H24 118.2
C38 C29 C6 123.1(4)
C38 C29 H29 118.5
C6 C29 H29 118.5
C8 C31 C39 121.4(4)
C8 C31 H31 119.3
C39 C31 H31 119.3
C41 C33 C65 118.0(4)
C41 C33 C47 121.7(4)
C65 C33 C47 120.2(4)
C39 C34 H34A 109.5
C39 C34 H34B 109.5
H34A C34 H34B 109.5
C39 C34 H34C 109.5
H34A C34 H34C 109.5
H34B C34 H34C 109.5
C78 C35 C80 110.3(4)
C78 C35 C22 114.0(4)
C80 C35 C22 110.0(4)
C78 C35 H35 107.4
C80 C35 H35 107.4
C22 C35 H35 107.4
C29 C38 C39 118.3(4)
C29 C38 C17 120.4(4)
C39 C38 C17 121.3(4)
C31 C39 C38 118.9(4)
C31 C39 C34 120.1(4)
C38 C39 C34 120.9(4)
O3 C41 C43 119.1(4)
O3 C41 C33 120.7(4)
C43 C41 C33 120.2(4)
C57 C42 C53 120.0(4)
C57 C42 C23 119.8(4)
C53 C42 C23 120.2(4)
C55 C43 C41 120.9(5)
C55 C43 H43 119.6
C41 C43 H43 119.6
C70 O44 H44 109.5
N12 C47 C33 122.3(4)
N12 C47 H47 118.8
C33 C47 H47 118.8
C65 C49 C55 118.5(4)
C65 C49 C66 120.7(4)
C55 C49 C66 120.7(4)
C74 C53 C42 120.5(5)
C74 C53 H53 119.8
C42 C53 H53 119.8
C43 C55 C49 120.6(5)
C43 C55 C58 119.1(4)
C49 C55 C58 120.3(4)
N12 C56 C72 111.8(4)
N12 C56 C70 107.4(4)
C72 C56 C70 112.1(4)
N12 C56 H56 108.5
C72 C56 H56 108.5
C70 C56 H56 108.5
C62 C57 C42 120.5(4)
C62 C57 H57 119.8
C42 C57 H57 119.8
C55 C58 H58A 109.5
C55 C58 H58B 109.5
H58A C58 H58B 109.5
C55 C58 H58C 109.5
H58A C58 H58C 109.5
H58B C58 H58C 109.5
C17 C59 C74 121.7(5)
C17 C59 H59 119.1
C74 C59 H59 119.1
C66 C61 C62 122.0(5)
C66 C61 H61 119.0
C62 C61 H61 119.0
C57 C62 C61 119.9(5)
C57 C62 H62 120.0
C61 C62 H62 120.0
C49 C65 C33 121.8(4)
C49 C65 H65 119.1
C33 C65 H65 119.1
C61 C66 C23 119.1(5)
C61 C66 C49 117.0(5)
C23 C66 C49 123.4(4)
O44 C70 C56 113.1(4)
O44 C70 H70A 109.0
C56 C70 H70A 109.0
O44 C70 H70B 109.0
C56 C70 H70B 109.0
H70A C70 H70B 107.8
C85 C72 C56 111.6(5)
C85 C72 C75 110.2(5)
C56 C72 C75 111.0(5)
C85 C72 H72 108.0
C56 C72 H72 108.0
C75 C72 H72 108.0
C53 C74 C59 120.1(5)
C53 C74 H74 120.0
C59 C74 H74 120.0
C72 C75 H75A 109.5
C72 C75 H75B 109.5
H75A C75 H75B 109.5
C72 C75 H75C 109.5
H75A C75 H75C 109.5
H75B C75 H75C 109.5
C35 C78 H78A 109.5
C35 C78 H78B 109.5
H78A C78 H78B 109.5
C35 C78 H78C 109.5
H78A C78 H78C 109.5
H78B C78 H78C 109.5
C35 C80 H80A 109.5
C35 C80 H80B 109.5
H80A C80 H80B 109.5
C35 C80 H80C 109.5
H80A C80 H80C 109.5
H80B C80 H80C 109.5
C72 C85 H85A 109.5
C72 C85 H85B 109.5
H85A C85 H85B 109.5
C72 C85 H85C 109.5
H85A C85 H85C 109.5
H85B C85 H85C 109.5

loop_
_geom_bond_atom_site_label_1
_geom_bond_atom_site_label_2
_geom_bond_distance
O1 C25 1.360(5)
O1 H1 0.8400
O2 C9 1.363(5)
O2 H2 0.8400
N7 C10 1.269(6)
N7 C26 1.471(6)
C9 C19 1.378(7)
C9 C16 1.396(6)
C10 C16 1.458(7)
C10 H10 0.9500
N11 C45 1.284(6)
N11 C40 1.484(6)
C14 C69 1.371(7)
C14 C36 1.418(7)
C14 C37 1.498(6)
O15 C32 1.429(6)
O15 H15 0.8400
C16 C28 1.409(6)
C18 C19 1.410(6)
C18 C37 1.424(6)
C18 C51 1.508(6)
C19 H19 0.9500
O21 C73 1.412(7)
O21 H21 0.8400
C25 C30 1.380(7)
C25 C27 1.387(7)
C26 C32 1.520(7)
C26 C48 1.560(6)
C26 H26 1.0000
C27 C60 1.393(7)
C27 C45 1.475(7)
C28 C37 1.371(7)
C28 H28 0.9500
C30 C67 1.410(7)
C30 H30 0.9500
C32 H32A 0.9900
C32 H32B 0.9900
C36 C50 1.427(6)
C36 C46 1.458(7)
C40 C73 1.508(8)
C40 C54 1.533(7)
C40 H40 1.0000
C45 H45 0.9500
C46 C64 1.370(7)
C46 C63 1.524(6)
C48 C77 1.497(7)
C48 C81 1.517(7)
C48 H48 1.0000
C50 C76 1.420(7)
C50 C71 1.426(7)
C51 H51A 0.9800
C51 H51B 0.9800
C51 H51C 0.9800
C52 C76 1.360(8)
C52 C64 1.420(8)
C52 H52 0.9500
C54 C83 1.502(9)
C54 C82 1.567(8)
C54 H54 1.0000
C60 C63 1.405(7)
C60 H60 0.9500
C63 C67 1.388(7)
C64 H64 0.9500
C67 C68 1.502(7)
C68 H68A 0.9800
C68 H68B 0.9800
C68 H68C 0.9800
C69 C79 1.409(7)
C69 H69 0.9500
C71 C79 1.352(8)
C71 H71 0.9500
C73 H73A 0.9900
C73 H73B 0.9900
C76 H76 0.9500
C77 H77A 0.9800
C77 H77B 0.9800
C77 H77C 0.9800
C79 H79 0.9500
C81 H81A 0.9800
C81 H81B 0.9800
C81 H81C 0.9800
C82 H82A 0.9800
C82 H82B 0.9800
C82 H82C 0.9800
C83 H83A 0.9800
C83 H83B 0.9800
C83 H83C 0.9800
O3 C41 1.368(6)
O3 H3 0.8400
O4 C8 1.368(5)
O4 H4 0.8400
N5 C24 1.283(6)
N5 C22 1.469(6)
C6 C29 1.388(6)
C6 C8 1.392(6)
C6 C24 1.458(6)
C8 C31 1.394(6)
N12 C47 1.287(6)
N12 C56 1.453(6)
O13 C20 1.435(6)
O13 H13 0.8400
C17 C59 1.364(7)
C17 C23 1.449(6)
C17 C38 1.505(6)
C20 C22 1.524(6)
C20 H20A 0.9900
C20 H20B 0.9900
C22 C35 1.543(6)
C22 H22 1.0000
C23 C66 1.436(7)
C23 C42 1.440(7)
C24 H24 0.9500
C29 C38 1.378(7)
C29 H29 0.9500
C31 C39 1.395(6)
C31 H31 0.9500
C33 C41 1.408(7)
C33 C65 1.424(7)
C33 C47 1.451(7)
C34 C39 1.508(6)
C34 H34A 0.9800
C34 H34B 0.9800
C34 H34C 0.9800
C35 C78 1.530(7)
C35 C80 1.539(7)
C35 H35 1.0000
C38 C39 1.416(6)
C41 C43 1.395(7)
C42 C57 1.426(7)
C42 C53 1.429(7)
C43 C55 1.393(7)
C43 H43 0.9500
O44 C70 1.423(6)
O44 H44 0.8400
C47 H47 0.9500
C49 C65 1.399(7)
C49 C55 1.403(7)
C49 C66 1.500(7)
C53 C74 1.348(7)
C53 H53 0.9500
C55 C58 1.510(7)
C56 C72 1.525(7)
C56 C70 1.547(7)
C56 H56 1.0000
C57 C62 1.357(8)
C57 H57 0.9500
C58 H58A 0.9800
C58 H58B 0.9800
C58 H58C 0.9800
C59 C74 1.432(7)
C59 H59 0.9500
C61 C66 1.382(7)
C61 C62 1.414(7)
C61 H61 0.9500
C62 H62 0.9500
C65 H65 0.9500
C70 H70A 0.9900
C70 H70B 0.9900
C72 C85 1.522(8)
C72 C75 1.553(9)
C72 H72 1.0000
C74 H74 0.9500
C75 H75A 0.9800
C75 H75B 0.9800
C75 H75C 0.9800
C78 H78A 0.9800
C78 H78B 0.9800
C78 H78C 0.9800
C80 H80A 0.9800
C80 H80B 0.9800
C80 H80C 0.9800
C85 H85A 0.9800
C85 H85B 0.9800
C85 H85C 0.9800

loop_
_geom_torsion_atom_site_label_1
_geom_torsion_atom_site_label_2
_geom_torsion_atom_site_label_3
_geom_torsion_atom_site_label_4
_geom_torsion
C26 N7 C10 C16 -175.7(4)
O2 C9 C16 C28 -177.9(4)
C19 C9 C16 C28 -0.9(6)
O2 C9 C16 C10 -3.9(7)
C19 C9 C16 C10 173.0(4)
N7 C10 C16 C9 4.5(7)
N7 C10 C16 C28 178.3(4)
O2 C9 C19 C18 176.7(4)
C16 C9 C19 C18 -0.3(7)
C37 C18 C19 C9 0.0(7)
C51 C18 C19 C9 -176.5(4)
C10 N7 C26 C32 109.8(5)
C10 N7 C26 C48 -126.7(4)
O1 C25 C27 C60 -178.1(4)
C30 C25 C27 C60 2.1(7)
O1 C25 C27 C45 -2.7(7)
C30 C25 C27 C45 177.6(4)
C9 C16 C28 C37 2.7(7)
C10 C16 C28 C37 -171.5(4)
O1 C25 C30 C67 177.7(4)
C27 C25 C30 C67 -2.5(7)
N7 C26 C32 O15 -67.8(5)
C48 C26 C32 O15 168.8(4)
C69 C14 C36 C50 4.8(6)
C37 C14 C36 C50 -172.5(4)
C69 C14 C36 C46 -175.8(4)
C37 C14 C36 C46 6.8(7)
C16 C28 C37 C18 -3.0(7)
C16 C28 C37 C14 177.4(4)
C19 C18 C37 C28 1.6(6)
C51 C18 C37 C28 178.0(4)
C19 C18 C37 C14 -178.9(4)
C51 C18 C37 C14 -2.4(7)
C69 C14 C37 C28 78.5(6)
C36 C14 C37 C28 -104.1(5)
C69 C14 C37 C18 -101.1(5)
C36 C14 C37 C18 76.3(6)
C45 N11 C40 C73 107.0(5)
C45 N11 C40 C54 -128.6(5)
C40 N11 C45 C27 -175.7(4)
C25 C27 C45 N11 1.7(7)
C60 C27 C45 N11 177.2(4)
C14 C36 C46 C64 -171.2(5)
C50 C36 C46 C64 8.2(7)
C14 C36 C46 C63 17.3(7)
C50 C36 C46 C63 -163.4(4)
N7 C26 C48 C77 -47.0(6)
C32 C26 C48 C77 74.9(5)
N7 C26 C48 C81 77.3(5)
C32 C26 C48 C81 -160.8(5)
C14 C36 C50 C76 173.2(4)
C46 C36 C50 C76 -6.3(6)
C14 C36 C50 C71 -5.9(6)
C46 C36 C50 C71 174.7(4)
N11 C40 C54 C83 51.2(6)
C73 C40 C54 C83 172.2(5)
N11 C40 C54 C82 173.0(4)
C73 C40 C54 C82 -65.9(6)
C25 C27 C60 C63 1.8(7)
C45 C27 C60 C63 -173.8(4)
C27 C60 C63 C67 -5.4(7)
C27 C60 C63 C46 178.2(4)
C64 C46 C63 C67 -98.1(6)
C36 C46 C63 C67 73.6(6)
C64 C46 C63 C60 78.3(6)
C36 C46 C63 C60 -109.9(5)
C36 C46 C64 C52 -3.8(8)
C63 C46 C64 C52 168.2(5)
C76 C52 C64 C46 -3.0(9)
C60 C63 C67 C30 5.0(7)
C46 C63 C67 C30 -178.6(4)
C60 C63 C67 C68 -177.3(5)
C46 C63 C67 C68 -0.9(8)
C25 C30 C67 C63 -1.1(7)
C25 C30 C67 C68 -178.8(5)
C36 C14 C69 C79 0.1(7)
C37 C14 C69 C79 177.6(5)
C76 C50 C71 C79 -177.0(5)
C36 C50 C71 C79 2.1(7)
N11 C40 C73 O21 -59.6(5)
C54 C40 C73 O21 178.1(4)
C64 C52 C76 C50 5.0(8)
C36 C50 C76 C52 -0.3(7)
C71 C50 C76 C52 178.8(5)
C50 C71 C79 C69 2.9(8)
C14 C69 C79 C71 -4.1(8)
C29 C6 C8 O4 -178.3(4)
C24 C6 C8 O4 -3.5(6)
C29 C6 C8 C31 -0.1(6)
C24 C6 C8 C31 174.7(4)
C24 N5 C22 C20 112.4(5)
C24 N5 C22 C35 -124.0(4)
O13 C20 C22 N5 -69.4(5)
O13 C20 C22 C35 168.2(4)
C59 C17 C23 C66 -174.3(5)
C38 C17 C23 C66 7.8(7)
C59 C17 C23 C42 5.0(6)
C38 C17 C23 C42 -172.9(4)
C22 N5 C24 C6 -175.8(4)
C29 C6 C24 N5 177.9(4)
C8 C6 C24 N5 3.2(7)
C8 C6 C29 C38 2.4(7)
C24 C6 C29 C38 -172.5(4)
O4 C8 C31 C39 175.9(4)
C6 C8 C31 C39 -2.4(7)
N5 C22 C35 C78 -49.5(5)
C20 C22 C35 C78 71.9(5)
N5 C22 C35 C80 75.0(5)
C20 C22 C35 C80 -163.7(5)
C6 C29 C38 C39 -2.3(7)
C6 C29 C38 C17 177.4(4)
C59 C17 C38 C29 81.9(6)
C23 C17 C38 C29 -100.1(5)
C59 C17 C38 C39 -98.5(5)
C23 C17 C38 C39 79.5(6)
C8 C31 C39 C38 2.5(7)
C8 C31 C39 C34 -174.9(4)
C29 C38 C39 C31 -0.2(6)
C17 C38 C39 C31 -179.8(4)
C29 C38 C39 C34 177.1(4)
C17 C38 C39 C34 -2.5(7)
C65 C33 C41 O3 -178.6(4)
C47 C33 C41 O3 -2.1(7)
C65 C33 C41 C43 0.0(7)
C47 C33 C41 C43 176.5(4)
C66 C23 C42 C57 -7.1(6)
C17 C23 C42 C57 173.5(4)
C66 C23 C42 C53 173.3(4)
C17 C23 C42 C53 -6.1(6)
O3 C41 C43 C55 176.5(4)
C33 C41 C43 C55 -2.1(7)
C56 N12 C47 C33 -176.4(4)
C41 C33 C47 N12 1.2(7)
C65 C33 C47 N12 177.7(4)
C57 C42 C53 C74 -178.0(5)
C23 C42 C53 C74 1.6(7)
C41 C43 C55 C49 1.3(7)
C41 C43 C55 C58 -178.2(5)
C65 C49 C55 C43 1.6(7)
C66 C49 C55 C43 179.1(5)
C65 C49 C55 C58 -178.8(5)
C66 C49 C55 C58 -1.4(7)
C47 N12 C56 C72 -130.5(5)
C47 N12 C56 C70 106.1(5)
C53 C42 C57 C62 179.6(5)
C23 C42 C57 C62 0.0(7)
C23 C17 C59 C74 0.5(7)
C38 C17 C59 C74 178.6(4)
C42 C57 C62 C61 6.7(9)
C66 C61 C62 C57 -6.4(9)
C55 C49 C65 C33 -3.8(7)
C66 C49 C65 C33 178.8(4)
C41 C33 C65 C49 3.0(7)
C47 C33 C65 C49 -173.5(4)
C62 C61 C66 C23 -0.9(8)
C62 C61 C66 C49 172.4(5)
C42 C23 C66 C61 7.5(7)
C17 C23 C66 C61 -173.2(5)
C42 C23 C66 C49 -165.3(4)
C17 C23 C66 C49 13.9(7)
C65 C49 C66 C61 82.3(6)
C55 C49 C66 C61 -95.1(6)
C65 C49 C66 C23 -104.7(6)
C55 C49 C66 C23 77.9(6)
N12 C56 C70 O44 -61.5(5)
C72 C56 C70 O44 175.3(4)
N12 C56 C72 C85 168.8(5)
C70 C56 C72 C85 -70.5(6)
N12 C56 C72 C75 45.5(6)
C70 C56 C72 C75 166.2(5)
C42 C53 C74 C59 4.0(7)
C17 C59 C74 C53 -5.2(8)
